data_4061527
_journal_name_full Organometallics
_journal_paper_doi 10.1021/om050302f
_journal_year 2005
_chemical_formula_sum 'C90 H210 Hf2 K2 N6 O18 Si12'
_chemical_formula_weight 2436.90
_space_group_IT_number 2
_symmetry_cell_setting triclinic
_symmetry_space_group_name_Hall '-P 1'
_symmetry_space_group_name_H-M 'P -1'
_cell_angle_alpha 100.870(9)
_cell_angle_beta 91.881(9)
_cell_angle_gamma 101.425(10)
_cell_formula_units_Z 4
_cell_length_a 13.114(7)
_cell_length_b 24.704(14)
_cell_length_c 41.71(2)
_cell_measurement_temperature 173(2)
_cell_volume 12974(12)
_diffrn_ambient_temperature 293(2)
_exptl_crystal_density_diffrn 1.248
_cod_depositor_comments
;
The following automatic conversions were performed:
'_symmetry_cell_setting' value 'Triclinic' changed to 'triclinic'
according to '/home/saulius/struct/CIF-dictionaries/cif_core.dic'
dictionary named 'cif_core.dic' version 2.4.1 from 2010-06-29.

Automatic conversion script
Id: cif_fix_enum 1527 2010-12-29 10:47:43Z saulius 
;
_cod_database_code 4061527

loop_
_symmetry_equiv_pos_as_xyz
'x, y, z'
'-x, -y, -z'

loop_
_atom_site_label
_atom_site_type_symbol
_atom_site_fract_x
_atom_site_fract_y
_atom_site_fract_z
_atom_site_U_iso_or_equiv
_atom_site_adp_type
_atom_site_occupancy
_atom_site_symmetry_multiplicity
_atom_site_calc_flag
_atom_site_refinement_flags
_atom_site_disorder_assembly
_atom_site_disorder_group
C1 C -0.0056 0.8288 0.7154 0.083 Uani 1 1 d . . .
H1A H 0.0088 0.8668 0.7278 0.124 Uiso 1 1 calc R . .
H1B H 0.0529 0.8118 0.7183 0.124 Uiso 1 1 calc R . .
H1C H -0.0664 0.8076 0.7229 0.124 Uiso 1 1 calc R . .
C2 C -0.1040 0.8631 0.6781 0.060 Uani 1 1 d . . .
H2A H -0.1678 0.8451 0.6857 0.090 Uiso 1 1 calc R . .
H2B H -0.1158 0.8659 0.6557 0.090 Uiso 1 1 calc R . .
H2C H -0.0805 0.9001 0.6913 0.090 Uiso 1 1 calc R . .
C3 C 0.2357 0.8872 0.6804 0.076 Uani 1 1 d . . .
H3A H 0.2440 0.9054 0.7031 0.114 Uiso 1 1 calc R . .
H3B H 0.1803 0.8987 0.6696 0.114 Uiso 1 1 calc R . .
H3C H 0.2994 0.8975 0.6703 0.114 Uiso 1 1 calc R . .
C4 C 0.2788 0.8050 0.6991 0.076 Uani 1 1 d . . .
H4A H 0.3467 0.8082 0.6908 0.114 Uiso 1 1 calc R . .
H4B H 0.2510 0.7663 0.6999 0.114 Uiso 1 1 calc R . .
H4C H 0.2843 0.8277 0.7208 0.114 Uiso 1 1 calc R . .
C5 C -0.0775 0.6882 0.6764 0.078 Uani 1 1 d . . .
H5A H -0.1145 0.6541 0.6623 0.116 Uiso 1 1 calc R . .
H5B H -0.1202 0.7159 0.6787 0.116 Uiso 1 1 calc R . .
H5C H -0.0614 0.6806 0.6975 0.116 Uiso 1 1 calc R . .
C6 C 0.0878 0.6678 0.6585 0.055 Uani 1 1 d . . .
H6A H 0.1045 0.6600 0.6795 0.082 Uiso 1 1 calc R . .
H6B H 0.1508 0.6831 0.6494 0.082 Uiso 1 1 calc R . .
H6C H 0.0527 0.6336 0.6442 0.082 Uiso 1 1 calc R . .
C7 C 0.1383 0.7891 0.5581 0.034 Uani 1 1 d . . .
H7A H 0.1824 0.8265 0.5634 0.041 Uiso 1 1 calc R . .
H7B H 0.1564 0.7698 0.5373 0.041 Uiso 1 1 calc R . .
C8 C 0.0215 0.7931 0.5560 0.037 Uani 1 1 d . . .
H8A H -0.0214 0.7558 0.5482 0.044 Uiso 1 1 calc R . .
H8B H 0.0104 0.8165 0.5405 0.044 Uiso 1 1 calc R . .
C9 C 0.4048 0.8301 0.6066 0.074 Uani 1 1 d . . .
H9A H 0.3920 0.8439 0.6289 0.111 Uiso 1 1 calc R . .
H9B H 0.3773 0.8513 0.5926 0.111 Uiso 1 1 calc R . .
H9C H 0.4785 0.8341 0.6047 0.111 Uiso 1 1 calc R . .
C10 C 0.3900 0.7149 0.6246 0.062 Uani 1 1 d . . .
H10A H 0.4616 0.7136 0.6212 0.093 Uiso 1 1 calc R . .
H10B H 0.3494 0.6772 0.6215 0.093 Uiso 1 1 calc R . .
H10C H 0.3850 0.7346 0.6464 0.093 Uiso 1 1 calc R . .
C11 C 0.3921 0.7271 0.5532 0.064 Uani 1 1 d . . .
H11A H 0.3685 0.7454 0.5369 0.096 Uiso 1 1 calc R . .
H11B H 0.3677 0.6871 0.5467 0.096 Uiso 1 1 calc R . .
H11C H 0.4670 0.7358 0.5556 0.096 Uiso 1 1 calc R . .
C12 C 0.1581 0.6000 0.5778 0.058 Uani 1 1 d . . .
H12A H 0.1252 0.5630 0.5661 0.087 Uiso 1 1 calc R . .
H12B H 0.1570 0.6011 0.6009 0.087 Uiso 1 1 calc R . .
H12C H 0.2291 0.6087 0.5722 0.087 Uiso 1 1 calc R . .
C13 C -0.0595 0.6320 0.5752 0.052 Uani 1 1 d . . .
H13A H -0.0996 0.6563 0.5676 0.078 Uiso 1 1 calc R . .
H13B H -0.0643 0.6349 0.5984 0.078 Uiso 1 1 calc R . .
H13C H -0.0864 0.5938 0.5642 0.078 Uiso 1 1 calc R . .
C14 C 0.0845 0.6447 0.5198 0.060 Uani 1 1 d . . .
H14A H 0.0555 0.6061 0.5100 0.090 Uiso 1 1 calc R . .
H14B H 0.1548 0.6546 0.5139 0.090 Uiso 1 1 calc R . .
H14C H 0.0434 0.6685 0.5122 0.090 Uiso 1 1 calc R . .
C15 C 0.1753 0.9432 0.5974 0.047 Uani 1 1 d . . .
H15A H 0.1952 0.9831 0.5988 0.070 Uiso 1 1 calc R . .
H15B H 0.1963 0.9239 0.5773 0.070 Uiso 1 1 calc R . .
H15C H 0.2086 0.9330 0.6156 0.070 Uiso 1 1 calc R . .
C16 C -0.0075 0.9714 0.6347 0.046 Uani 1 1 d . . .
H16A H 0.0173 0.9625 0.6546 0.069 Uiso 1 1 calc R . .
H16B H -0.0820 0.9668 0.6341 0.069 Uiso 1 1 calc R . .
H16C H 0.0234 1.0096 0.6339 0.069 Uiso 1 1 calc R . .
C17 C -0.0260 0.9418 0.5605 0.046 Uani 1 1 d . . .
H17A H -0.0137 0.9821 0.5632 0.070 Uiso 1 1 calc R . .
H17B H -0.0997 0.9265 0.5574 0.070 Uiso 1 1 calc R . .
H17C H 0.0073 0.9266 0.5418 0.070 Uiso 1 1 calc R . .
C18 C -0.2743 0.8647 0.6031 0.056 Uani 1 1 d . . .
H18A H -0.2353 0.8986 0.5978 0.084 Uiso 1 1 calc R . .
H18B H -0.2807 0.8700 0.6263 0.084 Uiso 1 1 calc R . .
H18C H -0.3425 0.8555 0.5919 0.084 Uiso 1 1 calc R . .
C19 C -0.2634 0.7450 0.6104 0.078 Uani 1 1 d . . .
H19A H -0.3381 0.7387 0.6077 0.117 Uiso 1 1 calc R . .
H19B H -0.2415 0.7549 0.6333 0.117 Uiso 1 1 calc R . .
H19C H -0.2410 0.7112 0.6007 0.117 Uiso 1 1 calc R . .
C20 C -0.2443 0.7787 0.5455 0.053 Uani 1 1 d . . .
H20A H -0.2190 0.7451 0.5376 0.080 Uiso 1 1 calc R . .
H20B H -0.2159 0.8072 0.5335 0.080 Uiso 1 1 calc R . .
H20C H -0.3191 0.7706 0.5424 0.080 Uiso 1 1 calc R . .
C21 C 0.8151 1.0056 0.8093 0.065 Uani 1 1 d . . .
H21A H 0.8662 1.0402 0.8125 0.097 Uiso 1 1 calc R . .
H21B H 0.7683 1.0074 0.8265 0.097 Uiso 1 1 calc R . .
H21C H 0.7764 1.0000 0.7886 0.097 Uiso 1 1 calc R . .
C22 C 0.8767 0.9323 0.7749 0.062 Uani 1 1 d . . .
H22A H 0.8089 0.9131 0.7650 0.093 Uiso 1 1 calc R . .
H22B H 0.9216 0.9059 0.7742 0.093 Uiso 1 1 calc R . .
H22C H 0.9054 0.9611 0.7632 0.093 Uiso 1 1 calc R . .
C23 C 0.7969 0.8148 0.8336 0.046 Uani 1 1 d . . .
H23A H 0.7474 0.8016 0.8150 0.069 Uiso 1 1 calc R . .
H23B H 0.7735 0.8431 0.8489 0.069 Uiso 1 1 calc R . .
H23C H 0.8032 0.7838 0.8439 0.069 Uiso 1 1 calc R . .
C24 C 0.9365 0.7994 0.7975 0.056 Uani 1 1 d . . .
H24A H 0.9473 0.7672 0.8058 0.084 Uiso 1 1 calc R . .
H24B H 1.0014 0.8186 0.7910 0.084 Uiso 1 1 calc R . .
H24C H 0.8866 0.7875 0.7788 0.084 Uiso 1 1 calc R . .
C25 C 1.1257 0.9905 0.8101 0.072 Uani 1 1 d . . .
H25A H 1.1849 1.0155 0.8227 0.107 Uiso 1 1 calc R . .
H25B H 1.0716 1.0109 0.8077 0.107 Uiso 1 1 calc R . .
H25C H 1.1457 0.9756 0.7888 0.107 Uiso 1 1 calc R . .
C26 C 1.1626 0.9081 0.8287 0.053 Uani 1 1 d . . .
H26A H 1.1775 0.8920 0.8070 0.080 Uiso 1 1 calc R . .
H26B H 1.1339 0.8785 0.8398 0.080 Uiso 1 1 calc R . .
H26C H 1.2259 0.9302 0.8405 0.080 Uiso 1 1 calc R . .
C27 C 0.9543 0.9617 0.9421 0.036 Uani 1 1 d . . .
H27A H 0.9593 0.9471 0.9620 0.044 Uiso 1 1 calc R . .
H27B H 0.9940 1.0002 0.9462 0.044 Uiso 1 1 calc R . .
C28 C 0.8391 0.9609 0.9328 0.034 Uani 1 1 d . . .
H28A H 0.8141 0.9878 0.9491 0.040 Uiso 1 1 calc R . .
H28B H 0.7973 0.9238 0.9327 0.040 Uiso 1 1 calc R . .
C29 C 0.8277 0.8030 0.9220 0.039 Uani 1 1 d . . .
H29A H 0.7893 0.8130 0.9048 0.059 Uiso 1 1 calc R . .
H29B H 0.8112 0.8220 0.9428 0.059 Uiso 1 1 calc R . .
H29C H 0.8091 0.7630 0.9206 0.059 Uiso 1 1 calc R . .
C30 C 1.0107 0.7718 0.8832 0.037 Uani 1 1 d . . .
H30A H 1.0084 0.7367 0.8902 0.055 Uiso 1 1 calc R . .
H30B H 1.0801 0.7860 0.8777 0.055 Uiso 1 1 calc R . .
H30C H 0.9629 0.7658 0.8643 0.055 Uiso 1 1 calc R . .
C31 C 1.0384 0.8144 0.9575 0.047 Uani 1 1 d . . .
H31A H 1.0147 0.7763 0.9602 0.070 Uiso 1 1 calc R . .
H31B H 1.0204 0.8399 0.9757 0.070 Uiso 1 1 calc R . .
H31C H 1.1128 0.8219 0.9564 0.070 Uiso 1 1 calc R . .
C32 C 1.2764 0.8947 0.9102 0.056 Uani 1 1 d . . .
H32A H 1.2598 0.8783 0.8874 0.084 Uiso 1 1 calc R . .
H32B H 1.2647 0.8656 0.9228 0.084 Uiso 1 1 calc R . .
H32C H 1.3482 0.9139 0.9136 0.084 Uiso 1 1 calc R . .
C33 C 1.2135 0.9652 0.9706 0.054 Uani 1 1 d . . .
H33A H 1.2098 0.9313 0.9790 0.081 Uiso 1 1 calc R . .
H33B H 1.1608 0.9844 0.9796 0.081 Uiso 1 1 calc R . .
H33C H 1.2810 0.9892 0.9767 0.081 Uiso 1 1 calc R . .
C34 C 1.2431 1.0135 0.9091 0.052 Uani 1 1 d . . .
H34A H 1.3151 1.0271 0.9168 0.078 Uiso 1 1 calc R . .
H34B H 1.2037 1.0413 0.9174 0.078 Uiso 1 1 calc R . .
H34C H 1.2371 1.0063 0.8856 0.078 Uiso 1 1 calc R . .
C35 C 0.5804 0.8876 0.8829 0.046 Uani 1 1 d . . .
H35A H 0.6015 0.8751 0.9020 0.070 Uiso 1 1 calc R . .
H35B H 0.6046 0.8667 0.8639 0.070 Uiso 1 1 calc R . .
H35C H 0.5057 0.8815 0.8806 0.070 Uiso 1 1 calc R . .
C36 C 0.5704 0.9878 0.8512 0.065 Uani 1 1 d . . .
H36A H 0.4995 0.9888 0.8558 0.098 Uiso 1 1 calc R . .
H36B H 0.5715 0.9608 0.8314 0.098 Uiso 1 1 calc R . .
H36C H 0.6060 1.0244 0.8485 0.098 Uiso 1 1 calc R . .
C37 C 0.5906 1.0032 0.9264 0.052 Uani 1 1 d . . .
H37A H 0.5181 0.9873 0.9275 0.079 Uiso 1 1 calc R . .
H37B H 0.5994 1.0428 0.9266 0.079 Uiso 1 1 calc R . .
H37C H 0.6299 0.9979 0.9450 0.079 Uiso 1 1 calc R . .
C38 C 0.7848 1.1195 0.8862 0.070 Uani 1 1 d . . .
H38A H 0.7154 1.0974 0.8850 0.104 Uiso 1 1 calc R . .
H38B H 0.8004 1.1272 0.8649 0.104 Uiso 1 1 calc R . .
H38C H 0.7899 1.1544 0.9015 0.104 Uiso 1 1 calc R . .
C39 C 1.0067 1.0961 0.8778 0.096 Uani 1 1 d . . .
H39A H 1.0391 1.1351 0.8853 0.144 Uiso 1 1 calc R . .
H39B H 0.9882 1.0892 0.8547 0.144 Uiso 1 1 calc R . .
H39C H 1.0544 1.0730 0.8820 0.144 Uiso 1 1 calc R . .
C40 C 0.9150 1.1079 0.9451 0.076 Uani 1 1 d . . .
H40A H 0.9768 1.0970 0.9523 0.113 Uiso 1 1 calc R . .
H40B H 0.8579 1.0937 0.9571 0.113 Uiso 1 1 calc R . .
H40C H 0.9264 1.1483 0.9489 0.113 Uiso 1 1 calc R . .
C41 C 0.7661 0.3669 0.8086 0.079 Uani 1 1 d . . .
H41A H 0.7000 0.3540 0.8168 0.118 Uiso 1 1 calc R . .
H41B H 0.8193 0.3535 0.8193 0.118 Uiso 1 1 calc R . .
H41C H 0.7629 0.3528 0.7854 0.118 Uiso 1 1 calc R . .
C42 C 0.7116 0.4492 0.7973 0.070 Uani 1 1 d . . .
H42A H 0.7202 0.4414 0.7742 0.106 Uiso 1 1 calc R . .
H42B H 0.7216 0.4892 0.8049 0.106 Uiso 1 1 calc R . .
H42C H 0.6425 0.4314 0.8013 0.106 Uiso 1 1 calc R . .
C43 C 0.8963 0.5866 0.8383 0.046 Uani 1 1 d . . .
H43A H 0.9260 0.6204 0.8538 0.068 Uiso 1 1 calc R . .
H43B H 0.8310 0.5692 0.8453 0.068 Uiso 1 1 calc R . .
H43C H 0.8849 0.5957 0.8172 0.068 Uiso 1 1 calc R . .
C44 C 1.0671 0.5734 0.8242 0.059 Uani 1 1 d . . .
H44A H 1.0531 0.5846 0.8040 0.089 Uiso 1 1 calc R . .
H44B H 1.1123 0.5470 0.8208 0.089 Uiso 1 1 calc R . .
H44C H 1.1002 0.6059 0.8403 0.089 Uiso 1 1 calc R . .
C45 C 1.0178 0.4390 0.7806 0.061 Uani 1 1 d . . .
H45A H 1.0663 0.4723 0.7782 0.091 Uiso 1 1 calc R . .
H45B H 0.9480 0.4430 0.7757 0.091 Uiso 1 1 calc R . .
H45C H 1.0320 0.4070 0.7658 0.091 Uiso 1 1 calc R . .
C46 C 1.1063 0.3961 0.8165 0.052 Uani 1 1 d . . .
H46A H 1.0851 0.3610 0.8012 0.078 Uiso 1 1 calc R . .
H46B H 1.1122 0.3890 0.8382 0.078 Uiso 1 1 calc R . .
H46C H 1.1725 0.4157 0.8113 0.078 Uiso 1 1 calc R . .
C47 C 0.9592 0.4494 0.9379 0.030 Uani 1 1 d . . .
H47A H 0.9675 0.4240 0.9524 0.036 Uiso 1 1 calc R . .
H47B H 0.9999 0.4865 0.9476 0.036 Uiso 1 1 calc R . .
C48 C 0.8423 0.4520 0.9334 0.027 Uani 1 1 d . . .
H48A H 0.8181 0.4676 0.9541 0.033 Uiso 1 1 calc R . .
H48B H 0.8008 0.4143 0.9256 0.033 Uiso 1 1 calc R . .
C49 C 0.8169 0.3025 0.8939 0.044 Uani 1 1 d . . .
H49A H 0.7827 0.3207 0.8796 0.066 Uiso 1 1 calc R . .
H49B H 0.7974 0.3129 0.9158 0.066 Uiso 1 1 calc R . .
H49C H 0.7965 0.2624 0.8867 0.066 Uiso 1 1 calc R . .
C50 C 0.9965 0.2792 0.8549 0.048 Uani 1 1 d . . .
H50A H 0.9720 0.2402 0.8558 0.072 Uiso 1 1 calc R . .
H50B H 1.0708 0.2866 0.8537 0.072 Uiso 1 1 calc R . .
H50C H 0.9639 0.2873 0.8359 0.072 Uiso 1 1 calc R . .
C51 C 1.0218 0.3012 0.9288 0.050 Uani 1 1 d . . .
H51A H 0.9918 0.2622 0.9282 0.074 Uiso 1 1 calc R . .
H51B H 1.0075 0.3235 0.9490 0.074 Uiso 1 1 calc R . .
H51C H 1.0958 0.3058 0.9275 0.074 Uiso 1 1 calc R . .
C52 C 1.2665 0.3898 0.8948 0.056 Uani 1 1 d . . .
H52A H 1.2458 0.3704 0.8727 0.084 Uiso 1 1 calc R . .
H52B H 1.2516 0.3638 0.9093 0.084 Uiso 1 1 calc R . .
H52C H 1.3400 0.4057 0.8967 0.084 Uiso 1 1 calc R . .
C53 C 1.2489 0.5055 0.8833 0.048 Uani 1 1 d . . .
H53A H 1.3231 0.5159 0.8881 0.072 Uiso 1 1 calc R . .
H53B H 1.2187 0.5378 0.8900 0.072 Uiso 1 1 calc R . .
H53C H 1.2339 0.4917 0.8602 0.072 Uiso 1 1 calc R . .
C54 C 1.2307 0.4779 0.9513 0.053 Uani 1 1 d . . .
H54A H 1.3038 0.4947 0.9541 0.079 Uiso 1 1 calc R . .
H54B H 1.2166 0.4481 0.9633 0.079 Uiso 1 1 calc R . .
H54C H 1.1914 0.5060 0.9592 0.079 Uiso 1 1 calc R . .
C55 C 0.5782 0.4179 0.8819 0.055 Uani 1 1 d . . .
H55A H 0.5914 0.3950 0.8971 0.083 Uiso 1 1 calc R . .
H55B H 0.6046 0.4047 0.8613 0.083 Uiso 1 1 calc R . .
H55C H 0.5045 0.4155 0.8788 0.083 Uiso 1 1 calc R . .
C56 C 0.6037 0.5405 0.8707 0.060 Uani 1 1 d . . .
H56A H 0.5294 0.5370 0.8705 0.089 Uiso 1 1 calc R . .
H56B H 0.6226 0.5283 0.8489 0.089 Uiso 1 1 calc R . .
H56C H 0.6375 0.5791 0.8787 0.089 Uiso 1 1 calc R . .
C57 C 0.5899 0.5181 0.9393 0.043 Uani 1 1 d . . .
H57A H 0.5166 0.5019 0.9378 0.065 Uiso 1 1 calc R . .
H57B H 0.6001 0.5585 0.9442 0.065 Uiso 1 1 calc R . .
H57C H 0.6244 0.5058 0.9564 0.065 Uiso 1 1 calc R . .
C58 C 1.0454 0.6109 0.9239 0.052 Uani 1 1 d . . .
H58A H 1.0503 0.6176 0.9020 0.077 Uiso 1 1 calc R . .
H58B H 1.0812 0.5815 0.9264 0.077 Uiso 1 1 calc R . .
H58C H 1.0767 0.6448 0.9392 0.077 Uiso 1 1 calc R . .
C59 C 0.8996 0.5917 0.9788 0.050 Uani 1 1 d . . .
H59A H 0.9370 0.6280 0.9903 0.075 Uiso 1 1 calc R . .
H59B H 0.9321 0.5629 0.9845 0.075 Uiso 1 1 calc R . .
H59C H 0.8288 0.5857 0.9848 0.075 Uiso 1 1 calc R . .
C60 C 0.8294 0.6458 0.9241 0.048 Uani 1 1 d . . .
H60A H 0.8691 0.6821 0.9346 0.072 Uiso 1 1 calc R . .
H60B H 0.7621 0.6397 0.9328 0.072 Uiso 1 1 calc R . .
H60C H 0.8208 0.6441 0.9010 0.072 Uiso 1 1 calc R . .
C61 C 0.2994 0.3703 0.6770 0.068 Uani 1 1 d . . .
H61A H 0.3185 0.4011 0.6659 0.102 Uiso 1 1 calc R . .
H61B H 0.3133 0.3366 0.6639 0.102 Uiso 1 1 calc R . .
H61C H 0.3395 0.3786 0.6977 0.102 Uiso 1 1 calc R . .
C62 C 0.1642 0.4086 0.7090 0.091 Uani 1 1 d . . .
H62A H 0.2014 0.4089 0.7293 0.136 Uiso 1 1 calc R . .
H62B H 0.0906 0.4017 0.7117 0.136 Uiso 1 1 calc R . .
H62C H 0.1855 0.4444 0.7028 0.136 Uiso 1 1 calc R . .
C63 C -0.0661 0.2694 0.7154 0.123 Uani 1 1 d . . .
H63A H -0.0302 0.2939 0.7348 0.184 Uiso 1 1 calc R . .
H63B H -0.0418 0.2347 0.7118 0.184 Uiso 1 1 calc R . .
H63C H -0.1397 0.2617 0.7180 0.184 Uiso 1 1 calc R . .
C64 C -0.1209 0.3340 0.6863 0.063 Uani 1 1 d . . .
H64A H -0.1889 0.3144 0.6901 0.095 Uiso 1 1 calc R . .
H64B H -0.1233 0.3446 0.6653 0.095 Uiso 1 1 calc R . .
H64C H -0.0996 0.3672 0.7031 0.095 Uiso 1 1 calc R . .
C65 C 0.2117 0.2178 0.6910 0.156 Uani 1 1 d . . .
H65A H 0.1971 0.2035 0.7106 0.233 Uiso 1 1 calc R . .
H65B H 0.2603 0.2534 0.6964 0.233 Uiso 1 1 calc R . .
H65C H 0.2412 0.1916 0.6761 0.233 Uiso 1 1 calc R . .
C66 C 0.0386 0.1678 0.6720 0.130 Uani 1 1 d . . .
H66A H 0.0600 0.1399 0.6559 0.194 Uiso 1 1 calc R . .
H66B H -0.0281 0.1735 0.6649 0.194 Uiso 1 1 calc R . .
H66C H 0.0335 0.1552 0.6925 0.194 Uiso 1 1 calc R . .
C67 C 0.0212 0.2962 0.5647 0.044 Uani 1 1 d . . .
H67A H -0.0185 0.2582 0.5567 0.053 Uiso 1 1 calc R . .
H67B H 0.0052 0.3194 0.5496 0.053 Uiso 1 1 calc R . .
C68 C 0.1362 0.2956 0.5650 0.049 Uani 1 1 d . . .
H68A H 0.1770 0.3338 0.5698 0.059 Uiso 1 1 calc R . .
H68B H 0.1529 0.2769 0.5438 0.059 Uiso 1 1 calc R . .
C69 C 0.4112 0.3393 0.5953 0.060 Uani 1 1 d . . .
H69A H 0.4265 0.3584 0.6177 0.091 Uiso 1 1 calc R . .
H69B H 0.3642 0.3568 0.5847 0.091 Uiso 1 1 calc R . .
H69C H 0.4747 0.3416 0.5843 0.091 Uiso 1 1 calc R . .
C70 C 0.4185 0.2374 0.6269 0.062 Uani 1 1 d . . .
H70A H 0.3847 0.1998 0.6284 0.092 Uiso 1 1 calc R . .
H70B H 0.4172 0.2624 0.6475 0.092 Uiso 1 1 calc R . .
H70C H 0.4895 0.2379 0.6218 0.092 Uiso 1 1 calc R . .
C71 C 0.3838 0.2222 0.5524 0.049 Uani 1 1 d . . .
H71A H 0.4583 0.2293 0.5518 0.074 Uiso 1 1 calc R . .
H71B H 0.3540 0.2355 0.5348 0.074 Uiso 1 1 calc R . .
H71C H 0.3571 0.1825 0.5501 0.074 Uiso 1 1 calc R . .
C72 C 0.1770 0.1107 0.5897 0.064 Uani 1 1 d . . .
H72A H 0.1455 0.0725 0.5797 0.096 Uiso 1 1 calc R . .
H72B H 0.1769 0.1153 0.6131 0.096 Uiso 1 1 calc R . .
H72C H 0.2475 0.1194 0.5836 0.096 Uiso 1 1 calc R . .
C73 C -0.0455 0.1373 0.5819 0.074 Uani 1 1 d . . .
H73A H -0.0866 0.1554 0.5695 0.111 Uiso 1 1 calc R . .
H73B H -0.0558 0.1478 0.6048 0.111 Uiso 1 1 calc R . .
H73C H -0.0665 0.0972 0.5750 0.111 Uiso 1 1 calc R . .
C74 C 0.0984 0.1471 0.5286 0.062 Uani 1 1 d . . .
H74A H 0.0685 0.1081 0.5199 0.093 Uiso 1 1 calc R . .
H74B H 0.1686 0.1559 0.5224 0.093 Uiso 1 1 calc R . .
H74C H 0.0578 0.1703 0.5202 0.093 Uiso 1 1 calc R . .
C75 C 0.1627 0.4506 0.6125 0.060 Uani 1 1 d . . .
H75A H 0.1871 0.4404 0.5912 0.091 Uiso 1 1 calc R . .
H75B H 0.1971 0.4346 0.6279 0.091 Uiso 1 1 calc R . .
H75C H 0.1777 0.4909 0.6192 0.091 Uiso 1 1 calc R . .
C76 C -0.0410 0.4460 0.5743 0.057 Uani 1 1 d . . .
H76A H -0.0311 0.4863 0.5785 0.085 Uiso 1 1 calc R . .
H76B H -0.1142 0.4296 0.5710 0.085 Uiso 1 1 calc R . .
H76C H -0.0070 0.4336 0.5551 0.085 Uiso 1 1 calc R . .
C77 C -0.0270 0.4650 0.6495 0.057 Uani 1 1 d . . .
H77A H 0.0123 0.4610 0.6685 0.085 Uiso 1 1 calc R . .
H77B H -0.0999 0.4509 0.6513 0.085 Uiso 1 1 calc R . .
H77C H -0.0158 0.5041 0.6482 0.085 Uiso 1 1 calc R . .
C78 C -0.2824 0.3502 0.6162 0.081 Uani 1 1 d . . .
H78A H -0.2690 0.3833 0.6068 0.122 Uiso 1 1 calc R . .
H78B H -0.2635 0.3604 0.6393 0.122 Uiso 1 1 calc R . .
H78C H -0.3553 0.3329 0.6125 0.122 Uiso 1 1 calc R . .
C79 C -0.2586 0.2303 0.6105 0.080 Uani 1 1 d . . .
H79A H -0.3331 0.2213 0.6065 0.121 Uiso 1 1 calc R . .
H79B H -0.2407 0.2348 0.6335 0.121 Uiso 1 1 calc R . .
H79C H -0.2297 0.2004 0.5986 0.121 Uiso 1 1 calc R . .
C80 C -0.2404 0.2843 0.5512 0.076 Uani 1 1 d . . .
H80A H -0.3050 0.2957 0.5476 0.114 Uiso 1 1 calc R . .
H80B H -0.2484 0.2448 0.5425 0.114 Uiso 1 1 calc R . .
H80C H -0.1867 0.3051 0.5405 0.114 Uiso 1 1 calc R . .
C81 C 0.1555 0.6254 0.7401 0.050 Uani 1 1 d . . .
H81A H 0.1606 0.6008 0.7554 0.060 Uiso 1 1 calc R . .
H81B H 0.0929 0.6094 0.7257 0.060 Uiso 1 1 calc R . .
C82 C 0.1488 0.6820 0.7583 0.049 Uani 1 1 d . . .
H82A H 0.1452 0.7072 0.7432 0.059 Uiso 1 1 calc R . .
H82B H 0.0867 0.6797 0.7704 0.059 Uiso 1 1 calc R . .
C83 C 0.2395 0.7581 0.7998 0.066 Uani 1 1 d . . .
H83A H 0.1795 0.7561 0.8128 0.079 Uiso 1 1 calc R . .
H83B H 0.2351 0.7846 0.7856 0.079 Uiso 1 1 calc R . .
C84 C 0.3367 0.7774 0.8214 0.060 Uani 1 1 d . . .
H84A H 0.3347 0.8129 0.8357 0.072 Uiso 1 1 calc R . .
H84B H 0.3421 0.7500 0.8349 0.072 Uiso 1 1 calc R . .
C85 C 0.4455 0.8346 0.7883 0.055 Uani 1 1 d . . .
H85A H 0.4451 0.8676 0.8051 0.066 Uiso 1 1 calc R . .
H85B H 0.3912 0.8320 0.7714 0.066 Uiso 1 1 calc R . .
C86 C 0.5503 0.8394 0.7741 0.054 Uani 1 1 d . . .
H86A H 0.5692 0.8748 0.7667 0.065 Uiso 1 1 calc R . .
H86B H 0.6036 0.8380 0.7904 0.065 Uiso 1 1 calc R . .
C87 C 0.6406 0.7952 0.7340 0.058 Uani 1 1 d . . .
H87A H 0.6904 0.7883 0.7497 0.070 Uiso 1 1 calc R . .
H87B H 0.6667 0.8320 0.7289 0.070 Uiso 1 1 calc R . .
C88 C 0.6260 0.7500 0.7032 0.074 Uani 1 1 d . . .
H88A H 0.5697 0.7541 0.6888 0.089 Uiso 1 1 calc R . .
H88B H 0.6893 0.7532 0.6917 0.089 Uiso 1 1 calc R . .
C89 C 0.5932 0.6481 0.6861 0.190 Uani 1 1 d . . .
H89A H 0.6013 0.6636 0.6665 0.228 Uiso 1 1 calc R . .
H89B H 0.6542 0.6322 0.6890 0.228 Uiso 1 1 calc R . .
C90 C 0.5204 0.6090 0.6800 0.129 Uani 1 1 d . . .
H90A H 0.5483 0.5753 0.6793 0.155 Uiso 1 1 calc R . .
H90B H 0.4933 0.6077 0.6579 0.155 Uiso 1 1 calc R . .
C91 C 0.3401 0.5854 0.6799 0.064 Uani 1 1 d . . .
H91A H 0.3412 0.5508 0.6645 0.077 Uiso 1 1 calc R . .
H91B H 0.3294 0.6137 0.6676 0.077 Uiso 1 1 calc R . .
C92 C 0.2525 0.5754 0.7027 0.051 Uani 1 1 d . . .
H92A H 0.1871 0.5574 0.6901 0.062 Uiso 1 1 calc R . .
H92B H 0.2680 0.5512 0.7172 0.062 Uiso 1 1 calc R . .
C93 C 0.5807 0.7060 0.8373 0.044 Uani 1 1 d . . .
H93A H 0.5520 0.7396 0.8386 0.053 Uiso 1 1 calc R . .
H93B H 0.6354 0.7135 0.8548 0.053 Uiso 1 1 calc R . .
C94 C 0.4953 0.6575 0.8424 0.037 Uani 1 1 d . . .
H94A H 0.5229 0.6238 0.8419 0.044 Uiso 1 1 calc R . .
H94B H 0.4662 0.6670 0.8633 0.044 Uiso 1 1 calc R . .
C95 C 0.3320 0.6015 0.8159 0.040 Uani 1 1 d . . .
H95A H 0.2754 0.6031 0.8008 0.048 Uiso 1 1 calc R . .
H95B H 0.3063 0.6041 0.8376 0.048 Uiso 1 1 calc R . .
C96 C 0.3661 0.5447 0.8058 0.039 Uani 1 1 d . . .
H96A H 0.4188 0.5413 0.8218 0.046 Uiso 1 1 calc R . .
H96B H 0.3069 0.5137 0.8048 0.046 Uiso 1 1 calc R . .
C97 C 0.4414 0.4917 0.7652 0.046 Uani 1 1 d . . .
H97A H 0.3826 0.4599 0.7614 0.055 Uiso 1 1 calc R . .
H97B H 0.4894 0.4869 0.7821 0.055 Uiso 1 1 calc R . .
C98 C 0.4964 0.4963 0.7334 0.054 Uani 1 1 d . . .
H98A H 0.4498 0.5034 0.7168 0.065 Uiso 1 1 calc R . .
H98B H 0.5581 0.5264 0.7374 0.065 Uiso 1 1 calc R . .
C99 C 0.5721 0.4357 0.6924 0.055 Uani 1 1 d . . .
H99A H 0.5469 0.4589 0.6789 0.065 Uiso 1 1 calc R . .
H99B H 0.5516 0.3967 0.6810 0.065 Uiso 1 1 calc R . .
C100 C 0.6875 0.4517 0.6969 0.059 Uani 1 1 d . . .
H10D H 0.7131 0.4339 0.7135 0.071 Uiso 1 1 calc R . .
H10E H 0.7180 0.4397 0.6766 0.071 Uiso 1 1 calc R . .
C101 C 0.8187 0.5336 0.7217 0.059 Uani 1 1 d . . .
H10F H 0.8687 0.5295 0.7052 0.071 Uiso 1 1 calc R . .
H10G H 0.8320 0.5126 0.7383 0.071 Uiso 1 1 calc R . .
C102 C 0.8278 0.5944 0.7368 0.054 Uani 1 1 d . . .
H10H H 0.8991 0.6113 0.7452 0.065 Uiso 1 1 calc R . .
H10I H 0.8078 0.6147 0.7206 0.065 Uiso 1 1 calc R . .
C103 C 0.7476 0.6522 0.7751 0.050 Uani 1 1 d . . .
H10J H 0.7175 0.6676 0.7581 0.060 Uiso 1 1 calc R . .
H10K H 0.8144 0.6765 0.7834 0.060 Uiso 1 1 calc R . .
C104 C 0.6732 0.6469 0.8030 0.049 Uani 1 1 d . . .
H10L H 0.6210 0.6121 0.7974 0.059 Uiso 1 1 calc R . .
H10M H 0.7120 0.6470 0.8232 0.059 Uiso 1 1 calc R . .
C105 C 0.2920 0.2792 0.8050 0.182 Uani 1 1 d . . .
H10N H 0.2831 0.3162 0.8157 0.218 Uiso 1 1 calc R . .
H10O H 0.3297 0.2638 0.8203 0.218 Uiso 1 1 calc R . .
C106 C 0.1872 0.2408 0.7936 0.194 Uani 1 1 d . . .
H10P H 0.1420 0.2406 0.8116 0.233 Uiso 1 1 calc R . .
H10Q H 0.1539 0.2534 0.7761 0.233 Uiso 1 1 calc R . .
C107 C 0.1079 0.1529 0.7740 0.116 Uani 1 1 d . . .
H10R H 0.0718 0.1653 0.7569 0.139 Uiso 1 1 calc R . .
H10S H 0.0662 0.1536 0.7928 0.139 Uiso 1 1 calc R . .
C108 C 0.1253 0.0946 0.7618 0.124 Uani 1 1 d . . .
H10T H 0.1662 0.0836 0.7784 0.148 Uiso 1 1 calc R . .
H10U H 0.0588 0.0681 0.7573 0.148 Uiso 1 1 calc R . .
C109 C 0.1932 0.0408 0.7165 0.118 Uani 1 1 d . . .
H10V H 0.1254 0.0157 0.7114 0.142 Uiso 1 1 calc R . .
H10W H 0.2338 0.0258 0.7312 0.142 Uiso 1 1 calc R . .
C110 C 0.2476 0.0452 0.6859 0.106 Uani 1 1 d . . .
H11D H 0.2501 0.0078 0.6739 0.127 Uiso 1 1 calc R . .
H11E H 0.2097 0.0630 0.6720 0.127 Uiso 1 1 calc R . .
C111 C 0.4108 0.0831 0.6660 0.118 Uani 1 1 d . . .
H11F H 0.3792 0.1034 0.6520 0.142 Uiso 1 1 calc R . .
H11G H 0.4132 0.0461 0.6534 0.142 Uiso 1 1 calc R . .
C112 C 0.5159 0.1141 0.6783 0.139 Uani 1 1 d . . .
H11H H 0.5616 0.1151 0.6605 0.167 Uiso 1 1 calc R . .
H11I H 0.5444 0.0963 0.6944 0.167 Uiso 1 1 calc R . .
C113 C 0.6049 0.2070 0.7044 0.179 Uani 1 1 d . . .
H11J H 0.6334 0.1972 0.7238 0.215 Uiso 1 1 calc R . .
H11K H 0.6538 0.2038 0.6876 0.215 Uiso 1 1 calc R . .
C114 C 0.5856 0.2625 0.7117 0.148 Uani 1 1 d . . .
H11L H 0.5454 0.2691 0.6934 0.178 Uiso 1 1 calc R . .
H11M H 0.6513 0.2897 0.7150 0.178 Uiso 1 1 calc R . .
C115 C 0.4971 0.3215 0.7487 0.136 Uani 1 1 d . . .
H11N H 0.4501 0.3245 0.7310 0.164 Uiso 1 1 calc R . .
H11O H 0.5579 0.3519 0.7508 0.164 Uiso 1 1 calc R . .
C116 C 0.4470 0.3261 0.7780 0.134 Uani 1 1 d . . .
H11P H 0.4311 0.3633 0.7837 0.161 Uiso 1 1 calc R . .
H11Q H 0.4936 0.3217 0.7955 0.161 Uiso 1 1 calc R . .
C117 C 0.3982 0.1032 0.8133 0.052 Uani 1 1 d . . .
H11R H 0.3870 0.0767 0.8280 0.062 Uiso 1 1 calc R . .
H11S H 0.3410 0.1229 0.8148 0.062 Uiso 1 1 calc R . .
C118 C 0.5000 0.1457 0.8247 0.047 Uani 1 1 d . . .
H11T H 0.4971 0.1658 0.8469 0.057 Uiso 1 1 calc R . .
H11U H 0.5582 0.1268 0.8241 0.057 Uiso 1 1 calc R . .
C119 C 0.6039 0.2284 0.8115 0.047 Uani 1 1 d . . .
H11V H 0.5996 0.2492 0.8334 0.057 Uiso 1 1 calc R . .
H11W H 0.6055 0.2544 0.7966 0.057 Uiso 1 1 calc R . .
C120 C 0.7056 0.2063 0.8102 0.047 Uani 1 1 d . . .
H12D H 0.7655 0.2374 0.8151 0.056 Uiso 1 1 calc R . .
H12E H 0.7078 0.1824 0.8261 0.056 Uiso 1 1 calc R . .
C121 C 0.8034 0.1556 0.7735 0.061 Uani 1 1 d . . .
H12F H 0.8186 0.1363 0.7908 0.073 Uiso 1 1 calc R . .
H12G H 0.8612 0.1867 0.7731 0.073 Uiso 1 1 calc R . .
C122 C 0.7811 0.1138 0.7393 0.074 Uani 1 1 d . . .
H12H H 0.7214 0.0838 0.7397 0.089 Uiso 1 1 calc R . .
H12I H 0.7675 0.1336 0.7222 0.089 Uiso 1 1 calc R . .
C123 C 0.8642 0.0567 0.7019 0.087 Uani 1 1 d . . .
H12J H 0.9339 0.0536 0.6958 0.104 Uiso 1 1 calc R . .
H12K H 0.8341 0.0745 0.6862 0.104 Uiso 1 1 calc R . .
C124 C 0.8001 -0.0009 0.6999 0.086 Uani 1 1 d . . .
H12L H 0.8168 -0.0265 0.6811 0.104 Uiso 1 1 calc R . .
H12M H 0.8143 -0.0148 0.7195 0.104 Uiso 1 1 calc R . .
C125 C 0.6381 -0.0555 0.6990 0.163 Uani 1 1 d . . .
H12N H 0.6367 -0.0808 0.6781 0.196 Uiso 1 1 calc R . .
H12O H 0.6745 -0.0693 0.7153 0.196 Uiso 1 1 calc R . .
C126 C 0.5432 -0.0544 0.7068 0.100 Uani 1 1 d . . .
H12P H 0.5039 -0.0927 0.7049 0.121 Uiso 1 1 calc R . .
H12Q H 0.5095 -0.0367 0.6918 0.121 Uiso 1 1 calc R . .
C127 C 0.4565 0.0018 0.7445 0.085 Uani 1 1 d . . .
H12R H 0.3932 -0.0265 0.7440 0.103 Uiso 1 1 calc R . .
H12S H 0.4486 0.0227 0.7274 0.103 Uiso 1 1 calc R . .
C128 C 0.4767 0.0406 0.7771 0.075 Uani 1 1 d . . .
H12T H 0.4759 0.0191 0.7943 0.090 Uiso 1 1 calc R . .
H12U H 0.5445 0.0656 0.7785 0.090 Uiso 1 1 calc R . .
C129 C 0.5689 0.6275 1.0275 0.072 Uani 1 1 d . . .
H12V H 0.5617 0.5869 1.0238 0.087 Uiso 1 1 calc R . .
H12W H 0.5703 0.6415 1.0508 0.087 Uiso 1 1 calc R . .
C130 C 0.6687 0.6534 1.0147 0.068 Uani 1 1 d . . .
H13D H 0.7272 0.6433 1.0254 0.082 Uiso 1 1 calc R . .
H13E H 0.6677 0.6392 0.9914 0.082 Uiso 1 1 calc R . .
C131 C 0.7726 0.7405 1.0098 0.066 Uani 1 1 d . . .
H13F H 0.7725 0.7272 0.9863 0.080 Uiso 1 1 calc R . .
H13G H 0.8320 0.7312 1.0203 0.080 Uiso 1 1 calc R . .
C132 C 0.7803 0.8025 1.0172 0.061 Uani 1 1 d . . .
H13H H 0.7804 0.8154 1.0407 0.074 Uiso 1 1 calc R . .
H13I H 0.8455 0.8211 1.0101 0.074 Uiso 1 1 calc R . .
C133 C 0.7011 0.8767 1.0058 0.070 Uani 1 1 d . . .
H13J H 0.7639 0.8941 0.9968 0.084 Uiso 1 1 calc R . .
H13K H 0.7051 0.8926 1.0290 0.084 Uiso 1 1 calc R . .
C134 C 0.6066 0.8889 0.9890 0.063 Uani 1 1 d . . .
H13L H 0.6130 0.9293 0.9912 0.076 Uiso 1 1 calc R . .
H13M H 0.6006 0.8720 0.9659 0.076 Uiso 1 1 calc R . .
C135 C 0.4266 0.8787 0.9912 0.071 Uani 1 1 d . . .
H13N H 0.4154 0.8623 0.9680 0.085 Uiso 1 1 calc R . .
H13O H 0.4346 0.9192 0.9939 0.085 Uiso 1 1 calc R . .
C136 C 0.3373 0.8556 1.0084 0.070 Uani 1 1 d . . .
H13P H 0.3521 0.8688 1.0319 0.084 Uiso 1 1 calc R . .
H13Q H 0.2760 0.8685 1.0019 0.084 Uiso 1 1 calc R . .
C137 C 0.2297 0.7687 1.0144 0.062 Uani 1 1 d . . .
H13R H 0.1686 0.7813 1.0075 0.074 Uiso 1 1 calc R . .
H13S H 0.2394 0.7784 1.0381 0.074 Uiso 1 1 calc R . .
C138 C 0.2159 0.7061 1.0029 0.059 Uani 1 1 d . . .
H13T H 0.1516 0.6871 1.0102 0.071 Uiso 1 1 calc R . .
H13U H 0.2114 0.6970 0.9791 0.071 Uiso 1 1 calc R . .
C139 C 0.2944 0.6299 1.0053 0.059 Uani 1 1 d . . .
H13V H 0.2969 0.6209 0.9817 0.071 Uiso 1 1 calc R . .
H13W H 0.2284 0.6097 1.0110 0.071 Uiso 1 1 calc R . .
C140 C 0.3852 0.6125 1.0221 0.060 Uani 1 1 d . . .
H14D H 0.3844 0.6231 1.0457 0.072 Uiso 1 1 calc R . .
H14E H 0.3784 0.5720 1.0163 0.072 Uiso 1 1 calc R . .
C141 C 0.3571 0.7183 0.9152 0.033 Uani 1 1 d . . .
C142 C 0.2538 0.7311 0.9049 0.055 Uani 1 1 d . . .
H14F H 0.2196 0.7022 0.8870 0.083 Uiso 1 1 calc R . .
H14G H 0.2661 0.7669 0.8983 0.083 Uiso 1 1 calc R . .
H14H H 0.2104 0.7324 0.9230 0.083 Uiso 1 1 calc R . .
C143 C 0.3612 0.6661 0.9225 0.040 Uani 1 1 d . . .
H143 H 0.3000 0.6391 0.9214 0.048 Uiso 1 1 calc R . .
C144 C 0.4577 0.6535 0.9314 0.052 Uani 1 1 d . . .
H144 H 0.4604 0.6188 0.9367 0.062 Uiso 1 1 calc R . .
C145 C 0.5482 0.6942 0.9320 0.064 Uani 1 1 d . . .
H145 H 0.6140 0.6814 0.9292 0.077 Uiso 1 1 calc R . .
C146 C 0.5438 0.7482 0.9253 0.056 Uani 1 1 d . . .
H146 H 0.6071 0.7717 0.9195 0.068 Uiso 1 1 calc R . .
C147 C 0.4501 0.7583 0.9173 0.042 Uani 1 1 d . . .
H147 H 0.4471 0.7934 0.9128 0.050 Uiso 1 1 calc R . .
C148 C 0.4646 0.7460 1.0935 0.054 Uani 1 1 d . . .
H148 H 0.4087 0.7157 1.0920 0.065 Uiso 1 1 calc R . .
C149 C 0.4491 0.7957 1.0854 0.066 Uani 1 1 d . . .
H149 H 0.3802 0.8046 1.0889 0.079 Uiso 1 1 calc R . .
C150 C 0.5318 0.8412 1.0869 0.062 Uani 1 1 d . . .
H150 H 0.5209 0.8745 1.0814 0.074 Uiso 1 1 calc R . .
C151 C 0.3506 0.2136 0.8945 0.047 Uani 1 1 d . . .
C152 C 0.2432 0.2194 0.8831 0.108 Uani 1 1 d . . .
H15D H 0.2047 0.1835 0.8715 0.162 Uiso 1 1 calc R . .
H15E H 0.2498 0.2461 0.8689 0.162 Uiso 1 1 calc R . .
H15F H 0.2070 0.2323 0.9018 0.162 Uiso 1 1 calc R . .
C153 C 0.3657 0.1640 0.9030 0.056 Uani 1 1 d . . .
H153 H 0.3094 0.1342 0.9021 0.067 Uiso 1 1 calc R . .
C154 C 0.4371 0.2585 0.8962 0.050 Uani 1 1 d . . .
H154 H 0.4277 0.2917 0.8902 0.060 Uiso 1 1 calc R . .
C155 C 0.2313 0.5202 0.4933 0.065 Uani 1 1 d . . .
H15G H 0.2262 0.5359 0.5162 0.078 Uiso 1 1 calc R . .
H15H H 0.1613 0.5077 0.4828 0.078 Uiso 1 1 calc R . .
C156 C 0.2323 0.4328 0.5077 0.061 Uani 1 1 d . . .
H15I H 0.1581 0.4228 0.5013 0.073 Uiso 1 1 calc R . .
H15J H 0.2418 0.4475 0.5311 0.073 Uiso 1 1 calc R . .
C157 C 0.2803 0.3820 0.4992 0.061 Uani 1 1 d . . .
H15K H 0.2432 0.3515 0.5086 0.073 Uiso 1 1 calc R . .
H15L H 0.2764 0.3694 0.4756 0.073 Uiso 1 1 calc R . .
C158 C 0.4431 0.3534 0.5045 0.066 Uani 1 1 d . . .
H15M H 0.4498 0.3447 0.4811 0.080 Uiso 1 1 calc R . .
H15N H 0.4049 0.3199 0.5110 0.080 Uiso 1 1 calc R . .
C159 C 0.5462 0.3708 0.5219 0.060 Uani 1 1 d . . .
H15O H 0.5804 0.3391 0.5199 0.072 Uiso 1 1 calc R . .
H15P H 0.5403 0.3850 0.5449 0.072 Uiso 1 1 calc R . .
C160 C 0.7067 0.4346 0.5230 0.062 Uani 1 1 d . . .
H16D H 0.7421 0.4034 0.5218 0.074 Uiso 1 1 calc R . .
H16E H 0.7013 0.4501 0.5459 0.074 Uiso 1 1 calc R . .
C161 C 0.6334 0.5355 0.6044 0.042 Uani 1 1 d . . .
C162 C 0.7373 0.5297 0.6203 0.067 Uani 1 1 d . . .
H16F H 0.7936 0.5559 0.6140 0.101 Uiso 1 1 calc R . .
H16G H 0.7476 0.4920 0.6130 0.101 Uiso 1 1 calc R . .
H16H H 0.7355 0.5374 0.6436 0.101 Uiso 1 1 calc R . .
C163 C 0.5454 0.4915 0.6026 0.052 Uani 1 1 d . . .
H163 H 0.5514 0.4586 0.6096 0.062 Uiso 1 1 calc R . .
C164 C 0.4518 0.4977 0.5906 0.071 Uani 1 1 d . . .
H164 H 0.3941 0.4684 0.5893 0.085 Uiso 1 1 calc R . .
C165 C 0.4393 0.5454 0.5803 0.077 Uani 1 1 d . . .
H165 H 0.3726 0.5571 0.5835 0.092 Uiso 1 1 calc R . .
C166 C 0.5312 0.5886 0.5822 0.078 Uani 1 1 d . . .
H166 H 0.5260 0.6214 0.5750 0.094 Uiso 1 1 calc R . .
C167 C 0.6262 0.5833 0.5942 0.057 Uani 1 1 d . . .
H167 H 0.6846 0.6121 0.5952 0.068 Uiso 1 1 calc R . .
C168 C 0.2518 0.0401 0.4955 0.053 Uani 1 1 d . . .
H16I H 0.2550 0.0537 0.5190 0.063 Uiso 1 1 calc R . .
H16J H 0.1800 0.0345 0.4869 0.063 Uiso 1 1 calc R . .
C169 C 0.3190 0.0825 0.4802 0.058 Uani 1 1 d . . .
H16K H 0.3187 0.0682 0.4569 0.069 Uiso 1 1 calc R . .
H16L H 0.2921 0.1169 0.4832 0.069 Uiso 1 1 calc R . .
C170 C 0.4899 0.1362 0.4810 0.054 Uani 1 1 d . . .
H17D H 0.4624 0.1703 0.4836 0.065 Uiso 1 1 calc R . .
H17E H 0.4946 0.1224 0.4579 0.065 Uiso 1 1 calc R . .
C171 C 0.5943 0.1479 0.4988 0.060 Uani 1 1 d . . .
H17F H 0.6395 0.1793 0.4921 0.072 Uiso 1 1 calc R . .
H17G H 0.5879 0.1580 0.5222 0.072 Uiso 1 1 calc R . .
C172 C 0.7415 0.1086 0.5077 0.056 Uani 1 1 d . . .
H17H H 0.7388 0.1179 0.5312 0.067 Uiso 1 1 calc R . .
H17I H 0.7873 0.1394 0.5007 0.067 Uiso 1 1 calc R . .
C173 C 0.7804 0.0540 0.4977 0.056 Uani 1 1 d . . .
H17J H 0.7770 0.0430 0.4740 0.067 Uiso 1 1 calc R . .
H17K H 0.8523 0.0591 0.5061 0.067 Uiso 1 1 calc R . .
C174 C 0.6286 0.0332 0.5986 0.046 Uani 1 1 d . . .
C175 C 0.7377 0.0319 0.6114 0.081 Uani 1 1 d . . .
H17L H 0.7794 0.0241 0.5933 0.121 Uiso 1 1 calc R . .
H17M H 0.7339 0.0031 0.6242 0.121 Uiso 1 1 calc R . .
H17N H 0.7687 0.0678 0.6249 0.121 Uiso 1 1 calc R . .
C176 C 0.6081 0.0797 0.5894 0.050 Uani 1 1 d . . .
H176 H 0.6614 0.1113 0.5906 0.060 Uiso 1 1 calc R . .
C177 C 0.5065 0.0805 0.5781 0.069 Uani 1 1 d . . .
H177 H 0.4873 0.1173 0.5800 0.083 Uiso 1 1 calc R . .
C178 C 0.4261 0.0335 0.5770 0.060 Uani 1 1 d . . .
H178 H 0.3551 0.0398 0.5796 0.072 Uiso 1 1 calc R . .
C179 C 0.4504 -0.0128 0.5863 0.052 Uani 1 1 d . . .
H179 H 0.3980 -0.0447 0.5851 0.063 Uiso 1 1 calc R . .
C180 C 0.5496 -0.0137 0.5972 0.045 Uani 1 1 d . . .
H180 H 0.5637 -0.0458 0.6036 0.054 Uiso 1 1 calc R . .
Hf1 Hf 0.0713 0.7870 0.6515 0.030 Uani 1 1 d . . .
Hf2 Hf 0.9398 0.9227 0.8425 0.028 Uani 1 1 d . . .
Hf3 Hf 0.9233 0.4668 0.8434 0.027 Uani 1 1 d . . .
Hf4 Hf 0.0840 0.2925 0.6597 0.030 Uani 1 1 d . . .
K1 K 0.4440 0.6836 0.7583 0.036 Uani 1 1 d . . .
K2 K 0.3785 0.1709 0.7464 0.033 Uani 1 1 d . . .
K3 K 0.4998 0.7523 1.0080 0.035 Uani 1 1 d . . .
K4 K 0.5000 0.5000 0.5000 0.042 Uani 1 2 d S . .
K5 K 0.5000 0.0000 0.5000 0.037 Uani 1 2 d S . .
N1 N -0.0242 0.8295 0.6805 0.055 Uani 1 1 d . . .
H1 H -0.0744 0.7974 0.6780 0.066 Uiso 1 1 calc R . .
N2 N 0.0184 0.7093 0.6623 0.045 Uani 1 1 d . . .
H2 H -0.0114 0.6954 0.6416 0.053 Uiso 1 1 calc R . .
N3 N 0.2097 0.8244 0.6777 0.045 Uani 1 1 d . . .
H3 H 0.2479 0.8179 0.6601 0.054 Uiso 1 1 calc R . .
N4 N 0.8673 0.9586 0.8097 0.042 Uani 1 1 d . . .
H4 H 0.8054 0.9345 0.8103 0.051 Uiso 1 1 calc R . .
N5 N 0.8967 0.8383 0.8233 0.036 Uani 1 1 d . . .
H5 H 0.9324 0.8288 0.8397 0.043 Uiso 1 1 calc R . .
N6 N 1.0873 0.9443 0.8268 0.042 Uani 1 1 d . . .
H6 H 1.1117 0.9661 0.8467 0.051 Uiso 1 1 calc R . .
N7 N 0.7901 0.4269 0.8150 0.041 Uani 1 1 d . . .
H7 H 0.7523 0.4282 0.8329 0.049 Uiso 1 1 calc R . .
N8 N 0.9689 0.5470 0.8359 0.033 Uani 1 1 d . . .
H8 H 0.9933 0.5601 0.8572 0.039 Uiso 1 1 calc R . .
N9 N 1.0288 0.4305 0.8146 0.041 Uani 1 1 d . . .
H9 H 1.0786 0.4627 0.8203 0.049 Uiso 1 1 calc R . .
N10 N 0.1883 0.3622 0.6825 0.045 Uani 1 1 d . . .
H10 H 0.1761 0.3812 0.6665 0.054 Uiso 1 1 calc R . .
N11 N -0.0455 0.2969 0.6869 0.053 Uani 1 1 d . . .
H11 H -0.0870 0.2676 0.6728 0.064 Uiso 1 1 calc R . .
N12 N 0.1214 0.2249 0.6768 0.076 Uani 1 1 d . . .
H12 H 0.0989 0.2371 0.6967 0.091 Uiso 1 1 calc R . .
O1 O 0.2458 0.6294 0.7210 0.041 Uani 1 1 d . . .
O2 O 0.2396 0.7028 0.7802 0.050 Uani 1 1 d . . .
O3 O 0.4273 0.7846 0.8021 0.050 Uani 1 1 d . . .
O4 O 0.5407 0.7934 0.7474 0.047 Uani 1 1 d . . .
O5 O 0.6011 0.6954 0.7130 0.071 Uani 1 1 d . . .
O6 O 0.4342 0.6036 0.6991 0.051 Uani 1 1 d . . .
O7 O 0.6251 0.6945 0.8064 0.037 Uani 1 1 d . . .
O8 O 0.4170 0.6486 0.8161 0.033 Uani 1 1 d . . .
O9 O 0.4071 0.5430 0.7747 0.041 Uani 1 1 d . . .
O10 O 0.5242 0.4423 0.7232 0.049 Uani 1 1 d . . .
O11 O 0.7155 0.5138 0.7073 0.048 Uani 1 1 d . . .
O12 O 0.7592 0.5964 0.7627 0.047 Uani 1 1 d . . .
O13 O 0.3492 0.2828 0.7752 0.125 Uani 1 1 d . . .
O14 O 0.2053 0.1874 0.7826 0.104 Uani 1 1 d . . .
O15 O 0.1815 0.0943 0.7314 0.080 Uani 1 1 d . . .
O16 O 0.3514 0.0778 0.6942 0.080 Uani 1 1 d . . .
O17 O 0.5056 0.1711 0.6933 0.086 Uani 1 1 d . . .
O18 O 0.5267 0.2705 0.7419 0.080 Uani 1 1 d . . .
O19 O 0.3966 0.0727 0.7808 0.048 Uani 1 1 d . . .
O20 O 0.5117 0.1837 0.8027 0.040 Uani 1 1 d . . .
O21 O 0.7069 0.1750 0.7780 0.051 Uani 1 1 d . . .
O22 O 0.8715 0.0923 0.7342 0.072 Uani 1 1 d . . .
O23 O 0.6945 0.0024 0.6968 0.102 Uani 1 1 d . . .
O24 O 0.5429 -0.0238 0.7398 0.088 Uani 1 1 d . . .
O25 O 0.4825 0.6407 1.0115 0.055 Uani 1 1 d . . .
O26 O 0.6811 0.7149 1.0212 0.056 Uani 1 1 d . . .
O27 O 0.6951 0.8179 1.0012 0.052 Uani 1 1 d . . .
O28 O 0.5162 0.8656 1.0044 0.057 Uani 1 1 d . . .
O29 O 0.3174 0.7940 1.0006 0.059 Uani 1 1 d . . .
O30 O 0.3032 0.6873 1.0158 0.053 Uani 1 1 d . . .
O31 O 0.2820 0.4729 0.4908 0.047 Uani 1 1 d . . .
O32 O 0.3884 0.3980 0.5121 0.050 Uani 1 1 d . . .
O33 O 0.6069 0.4155 0.5070 0.053 Uani 1 1 d . . .
O34 O 0.7147 0.0118 0.5112 0.041 Uani 1 1 d . . .
O35 O 0.6386 0.0985 0.4916 0.046 Uani 1 1 d . . .
O36 O 0.4229 0.0943 0.4948 0.046 Uani 1 1 d . . .
Si1 Si 0.1585 0.7473 0.5923 0.026 Uani 1 1 d . . .
Si2 Si 0.3388 0.7531 0.5940 0.040 Uani 1 1 d . . .
Si3 Si 0.0842 0.6544 0.5662 0.038 Uani 1 1 d . . .
Si4 Si -0.0201 0.8255 0.5991 0.026 Uani 1 1 d . . .
Si5 Si 0.0293 0.9224 0.5985 0.031 Uani 1 1 d . . .
Si6 Si -0.2036 0.8044 0.5896 0.036 Uani 1 1 d . . .
Si7 Si 1.0125 0.9161 0.9069 0.026 Uani 1 1 d . . .
Si8 Si 0.9727 0.8245 0.9174 0.028 Uani 1 1 d . . .
Si9 Si 1.1910 0.9464 0.9236 0.036 Uani 1 1 d . . .
Si10 Si 0.8223 0.9795 0.8901 0.026 Uani 1 1 d . . .
Si11 Si 0.6393 0.9666 0.8869 0.034 Uani 1 1 d . . .
Si12 Si 0.8837 1.0783 0.9005 0.044 Uani 1 1 d . . .
Si13 Si 1.0081 0.4228 0.8951 0.024 Uani 1 1 d . . .
Si14 Si 0.9627 0.3250 0.8929 0.029 Uani 1 1 d . . .
Si15 Si 1.1918 0.4483 0.9061 0.029 Uani 1 1 d . . .
Si16 Si 0.8261 0.4988 0.9019 0.022 Uani 1 1 d . . .
Si17 Si 0.6465 0.4946 0.8987 0.033 Uani 1 1 d . . .
Si18 Si 0.9012 0.5886 0.9320 0.030 Uani 1 1 d . . .
Si19 Si 0.1685 0.2548 0.5990 0.032 Uani 1 1 d . . .
Si20 Si 0.3474 0.2611 0.5935 0.038 Uani 1 1 d . . .
Si21 Si 0.0992 0.1607 0.5750 0.042 Uani 1 1 d . . .
Si22 Si -0.0213 0.3247 0.6074 0.034 Uani 1 1 d . . .
Si23 Si 0.0176 0.4230 0.6109 0.038 Uani 1 1 d . . .
Si24 Si -0.2032 0.2989 0.5965 0.046 Uani 1 1 d . . .

loop_
_atom_site_aniso_label
_atom_site_aniso_U_11
_atom_site_aniso_U_22
_atom_site_aniso_U_33
_atom_site_aniso_U_23
_atom_site_aniso_U_13
_atom_site_aniso_U_12
C1 0.121 0.117 0.032 0.016 0.020 0.072
C2 0.061 0.079 0.057 0.019 0.030 0.045
C3 0.088 0.044 0.085 0.014 -0.027 -0.007
C4 0.072 0.073 0.086 0.033 -0.034 0.012
C5 0.068 0.082 0.087 0.034 0.042 0.005
C6 0.071 0.044 0.057 0.025 0.000 0.018
C7 0.038 0.047 0.028 0.018 0.012 0.022
C8 0.042 0.052 0.031 0.017 0.008 0.032
C9 0.031 0.051 0.129 0.006 0.002 -0.005
C10 0.044 0.091 0.063 0.035 -0.004 0.025
C11 0.058 0.075 0.076 0.032 0.039 0.036
C12 0.070 0.035 0.078 0.016 0.011 0.028
C13 0.040 0.059 0.049 0.001 0.005 0.001
C14 0.065 0.083 0.028 0.001 0.006 0.016
C15 0.034 0.052 0.047 0.009 -0.001 -0.005
C16 0.049 0.039 0.046 -0.003 0.002 0.011
C17 0.054 0.043 0.043 0.021 -0.012 0.004
C18 0.032 0.046 0.093 0.003 0.009 0.024
C19 0.057 0.062 0.124 0.054 0.022 0.001
C20 0.045 0.045 0.059 -0.003 -0.019 0.002
C21 0.095 0.066 0.057 0.030 0.019 0.057
C22 0.099 0.076 0.026 0.021 0.015 0.042
C23 0.039 0.039 0.052 0.008 0.002 -0.007
C24 0.099 0.030 0.036 -0.005 0.018 0.015
C25 0.077 0.059 0.085 0.042 0.033 -0.001
C26 0.040 0.062 0.065 0.023 0.019 0.014
C27 0.038 0.049 0.027 0.002 0.000 0.024
C28 0.036 0.043 0.027 0.012 -0.005 0.014
C29 0.036 0.035 0.046 0.014 0.003 0.002
C30 0.054 0.031 0.028 0.002 -0.002 0.020
C31 0.049 0.049 0.043 0.018 -0.016 0.009
C32 0.036 0.046 0.087 0.008 0.005 0.015
C33 0.071 0.037 0.048 0.014 -0.035 -0.002
C34 0.052 0.033 0.066 0.020 -0.002 -0.010
C35 0.032 0.035 0.070 0.013 0.004 0.000
C36 0.068 0.060 0.071 0.025 -0.029 0.016
C37 0.041 0.058 0.056 -0.001 0.011 0.015
C38 0.080 0.033 0.101 0.016 -0.012 0.024
C39 0.065 0.060 0.158 0.027 0.058 -0.009
C40 0.095 0.042 0.081 -0.018 -0.032 0.028
C41 0.073 0.039 0.117 0.013 -0.031 0.004
C42 0.066 0.059 0.084 0.026 -0.034 0.004
C43 0.049 0.050 0.048 0.022 0.010 0.020
C44 0.048 0.061 0.077 0.036 0.025 0.005
C45 0.078 0.082 0.032 0.014 0.021 0.035
C46 0.050 0.051 0.059 0.001 0.016 0.026
C47 0.033 0.037 0.026 0.006 0.009 0.020
C48 0.031 0.029 0.031 0.016 0.008 0.016
C49 0.033 0.031 0.066 0.005 0.015 0.003
C50 0.058 0.038 0.044 -0.004 0.015 0.012
C51 0.054 0.041 0.062 0.024 0.004 0.015
C52 0.028 0.052 0.089 0.004 0.006 0.017
C53 0.044 0.039 0.058 0.015 0.005 -0.005
C54 0.039 0.066 0.046 0.005 -0.005 0.001
C55 0.031 0.047 0.077 0.003 0.003 -0.007
C56 0.043 0.087 0.066 0.041 0.005 0.029
C57 0.045 0.045 0.051 0.020 0.021 0.022
C58 0.035 0.052 0.058 0.010 0.009 -0.012
C59 0.064 0.051 0.034 0.004 0.006 0.016
C60 0.072 0.032 0.050 0.014 0.012 0.027
C61 0.036 0.081 0.068 -0.014 -0.003 -0.004
C62 0.073 0.086 0.076 -0.055 0.009 -0.004
C63 0.128 0.181 0.115 0.111 0.068 0.075
C64 0.052 0.085 0.059 0.017 0.025 0.024
C65 0.086 0.225 0.229 0.199 0.019 0.058
C66 0.222 0.050 0.107 0.026 -0.012 -0.002
C67 0.056 0.064 0.025 0.012 0.002 0.039
C68 0.060 0.060 0.043 0.024 0.016 0.034
C69 0.056 0.045 0.070 0.006 0.008 -0.007
C70 0.039 0.102 0.053 0.034 -0.001 0.018
C71 0.057 0.054 0.044 0.007 0.017 0.032
C72 0.072 0.042 0.080 0.025 -0.011 0.008
C73 0.045 0.097 0.057 -0.012 0.012 -0.014
C74 0.071 0.092 0.024 -0.005 -0.001 0.034
C75 0.033 0.063 0.080 0.011 0.005 0.001
C76 0.071 0.052 0.045 0.013 -0.016 0.010
C77 0.053 0.054 0.053 -0.011 0.011 0.006
C78 0.038 0.033 0.167 -0.004 0.001 0.017
C79 0.058 0.046 0.136 0.023 0.006 0.003
C80 0.074 0.060 0.084 -0.012 -0.045 0.022
C81 0.035 0.070 0.048 0.028 -0.002 0.003
C82 0.035 0.066 0.044 -0.001 -0.002 0.014
C83 0.050 0.080 0.066 -0.013 0.016 0.034
C84 0.061 0.074 0.047 0.002 0.019 0.025
C85 0.060 0.044 0.063 0.015 -0.009 0.013
C86 0.055 0.050 0.054 0.006 -0.007 0.008
C87 0.049 0.048 0.080 0.024 0.015 0.000
C88 0.078 0.096 0.060 0.033 0.030 0.028
C89 0.134 0.157 0.183 -0.129 0.135 -0.067
C90 0.106 0.078 0.155 -0.052 0.100 -0.036
C91 0.078 0.062 0.042 -0.012 -0.012 0.013
C92 0.045 0.036 0.064 -0.006 0.001 0.003
C93 0.039 0.049 0.038 -0.002 0.013 0.002
C94 0.031 0.042 0.033 0.006 -0.001 -0.001
C95 0.035 0.040 0.049 0.019 0.004 0.004
C96 0.046 0.045 0.023 0.009 0.010 0.000
C97 0.054 0.042 0.041 0.002 0.012 0.011
C98 0.063 0.043 0.059 0.003 0.013 0.022
C99 0.062 0.049 0.042 -0.005 0.014 -0.001
C100 0.050 0.043 0.074 -0.007 0.011 0.005
C101 0.034 0.065 0.069 -0.011 0.019 0.009
C102 0.040 0.047 0.065 -0.010 0.030 0.000
C103 0.059 0.038 0.052 0.002 0.022 0.009
C104 0.064 0.047 0.047 0.012 0.025 0.030
C105 0.101 0.259 0.144 -0.124 -0.014 0.099
C106 0.124 0.323 0.120 -0.089 0.006 0.137
C107 0.044 0.214 0.095 0.070 0.018 -0.001
C108 0.047 0.224 0.101 0.120 -0.022 -0.050
C109 0.144 0.042 0.159 0.047 -0.086 -0.015
C110 0.151 0.030 0.118 -0.014 -0.091 0.017
C111 0.197 0.143 0.043 -0.007 0.003 0.128
C112 0.133 0.265 0.048 -0.006 0.026 0.140
C113 0.026 0.399 0.116 0.092 0.025 0.011
C114 0.092 0.237 0.096 0.117 -0.048 -0.083
C115 0.152 0.051 0.180 0.051 -0.123 -0.043
C116 0.121 0.054 0.194 -0.050 -0.100 0.031
C117 0.050 0.063 0.037 0.011 0.002 -0.002
C118 0.052 0.049 0.037 0.009 -0.001 0.005
C119 0.042 0.045 0.049 0.000 -0.003 0.005
C120 0.044 0.049 0.040 -0.002 -0.008 0.007
C121 0.038 0.082 0.064 0.003 0.002 0.026
C122 0.049 0.102 0.075 -0.002 0.011 0.042
C123 0.068 0.148 0.049 -0.001 0.017 0.051
C124 0.116 0.072 0.071 0.018 0.018 0.014
C125 0.132 0.072 0.226 -0.084 0.114 -0.031
C126 0.101 0.075 0.096 -0.042 -0.002 0.008
C127 0.137 0.061 0.063 0.001 -0.018 0.049
C128 0.101 0.085 0.045 0.003 -0.008 0.046
C129 0.094 0.056 0.077 0.016 -0.001 0.039
C130 0.099 0.055 0.065 0.007 0.018 0.053
C131 0.038 0.102 0.057 0.002 0.006 0.023
C132 0.033 0.095 0.053 0.014 -0.005 0.007
C133 0.101 0.048 0.048 0.007 -0.002 -0.012
C134 0.100 0.026 0.061 0.015 0.022 -0.002
C135 0.105 0.056 0.063 0.028 -0.010 0.034
C136 0.090 0.059 0.072 0.005 -0.013 0.053
C137 0.040 0.093 0.059 0.015 0.003 0.031
C138 0.037 0.075 0.063 0.014 -0.014 0.010
C139 0.093 0.033 0.039 0.005 -0.005 -0.012
C140 0.062 0.049 0.070 0.029 0.006 -0.004
C141 0.033 0.028 0.039 0.002 0.012 0.011
C142 0.032 0.057 0.086 0.028 0.010 0.019
C143 0.055 0.034 0.036 0.010 0.017 0.015
C144 0.077 0.063 0.028 0.007 0.007 0.046
C145 0.045 0.121 0.024 -0.015 -0.004 0.040
C146 0.043 0.077 0.042 -0.004 0.005 0.011
C147 0.040 0.031 0.049 -0.001 0.015 0.000
C148 0.036 0.077 0.037 -0.007 0.003 0.001
C149 0.054 0.113 0.031 0.003 -0.001 0.032
C150 0.087 0.073 0.035 0.009 0.010 0.037
C151 0.038 0.035 0.069 0.006 0.010 0.010
C152 0.032 0.076 0.218 0.024 0.014 0.025
C153 0.071 0.040 0.056 0.004 0.028 0.010
C154 0.056 0.033 0.058 0.002 0.024 0.005
C155 0.056 0.090 0.056 -0.007 0.003 0.049
C156 0.045 0.072 0.057 0.005 0.016 -0.003
C157 0.050 0.048 0.073 0.018 -0.006 -0.020
C158 0.103 0.034 0.065 0.013 -0.001 0.020
C159 0.096 0.039 0.058 0.026 -0.003 0.030
C160 0.053 0.065 0.072 0.011 -0.003 0.029
C161 0.046 0.035 0.041 -0.001 0.019 0.007
C162 0.044 0.084 0.076 0.016 0.002 0.019
C163 0.046 0.048 0.055 0.001 0.002 0.003
C164 0.068 0.078 0.056 -0.019 0.009 0.017
C165 0.081 0.098 0.056 -0.017 -0.009 0.060
C166 0.149 0.064 0.037 0.012 0.015 0.056
C167 0.082 0.044 0.058 0.020 0.027 0.032
C168 0.057 0.078 0.044 0.026 0.011 0.047
C169 0.056 0.074 0.056 0.022 -0.002 0.033
C170 0.077 0.035 0.052 0.014 0.001 0.013
C171 0.091 0.028 0.055 0.003 -0.003 0.007
C172 0.036 0.049 0.075 0.016 -0.003 -0.012
C173 0.031 0.071 0.061 0.020 0.013 -0.009
C174 0.033 0.048 0.051 0.003 0.008 0.001
C175 0.037 0.103 0.098 0.023 -0.006 0.000
C176 0.068 0.039 0.040 0.006 0.014 0.006
C177 0.122 0.053 0.049 0.023 0.023 0.040
C178 0.066 0.063 0.052 0.006 0.013 0.021
C179 0.043 0.049 0.059 0.004 0.012 0.002
C180 0.034 0.047 0.051 0.004 0.008 0.008
Hf1 0.036 0.034 0.021 0.008 0.002 0.009
Hf2 0.035 0.024 0.025 0.007 0.005 0.005
Hf3 0.026 0.031 0.022 0.005 0.000 0.004
Hf4 0.032 0.034 0.024 0.004 0.000 0.006
K1 0.038 0.043 0.027 0.007 0.006 0.007
K2 0.036 0.032 0.027 0.003 0.003 0.003
K3 0.037 0.027 0.045 0.010 0.011 0.013
K4 0.032 0.030 0.066 0.013 0.006 0.011
K5 0.030 0.029 0.056 0.011 0.007 0.011
N1 0.090 0.067 0.021 0.012 0.009 0.041
N2 0.060 0.048 0.034 0.025 0.018 0.013
N3 0.049 0.047 0.032 0.006 -0.018 -0.002
N4 0.063 0.041 0.032 0.016 0.011 0.020
N5 0.043 0.023 0.038 0.001 -0.004 0.005
N6 0.040 0.042 0.047 0.018 0.021 0.003
N7 0.035 0.045 0.036 0.001 -0.010 0.001
N8 0.027 0.041 0.034 0.018 0.006 0.004
N9 0.040 0.053 0.030 0.002 0.010 0.016
N10 0.041 0.052 0.030 -0.002 0.000 -0.007
N11 0.039 0.073 0.046 0.021 0.008 0.000
N12 0.134 0.078 0.038 0.022 0.019 0.065
O1 0.036 0.042 0.046 0.017 0.002 0.005
O2 0.039 0.069 0.045 0.009 0.011 0.019
O3 0.066 0.038 0.047 0.002 0.000 0.018
O4 0.050 0.049 0.040 0.010 -0.003 0.003
O5 0.063 0.062 0.064 -0.020 0.030 -0.020
O6 0.047 0.046 0.053 -0.003 0.018 0.003
O7 0.036 0.034 0.039 0.005 0.008 0.003
O8 0.029 0.036 0.034 0.012 -0.002 0.004
O9 0.049 0.045 0.031 0.015 0.009 0.011
O10 0.052 0.038 0.054 0.002 0.004 0.007
O11 0.043 0.044 0.050 -0.002 0.009 0.003
O12 0.048 0.043 0.051 0.006 0.020 0.011
O13 0.121 0.065 0.170 -0.052 -0.078 0.059
O14 0.052 0.215 0.047 0.013 0.014 0.045
O15 0.061 0.075 0.103 0.058 -0.036 -0.019
O16 0.136 0.052 0.051 -0.015 -0.045 0.046
O17 0.051 0.169 0.058 0.057 0.020 0.036
O18 0.066 0.076 0.093 0.052 -0.036 -0.021
O19 0.055 0.047 0.037 0.009 -0.010 0.002
O20 0.036 0.041 0.039 0.004 -0.007 0.006
O21 0.051 0.057 0.045 0.000 -0.006 0.020
O22 0.047 0.101 0.076 0.018 0.007 0.032
O23 0.131 0.072 0.085 -0.010 0.047 -0.002
O24 0.104 0.098 0.071 0.005 0.009 0.051
O25 0.093 0.044 0.037 0.014 -0.002 0.026
O26 0.067 0.074 0.037 0.009 0.007 0.038
O27 0.055 0.053 0.039 0.002 0.005 -0.007
O28 0.101 0.034 0.043 0.010 -0.001 0.032
O29 0.057 0.067 0.055 0.004 0.002 0.027
O30 0.056 0.057 0.041 0.013 0.001 -0.005
O31 0.039 0.056 0.043 0.002 0.007 0.008
O32 0.070 0.036 0.044 0.010 0.004 0.006
O33 0.066 0.063 0.036 0.003 -0.004 0.035
O34 0.035 0.061 0.034 0.016 0.008 0.017
O35 0.059 0.032 0.043 0.005 -0.004 0.000
O36 0.072 0.038 0.036 0.008 0.005 0.030
Si1 0.023 0.030 0.027 0.009 0.003 0.009
Si2 0.026 0.045 0.057 0.020 0.010 0.014
Si3 0.040 0.037 0.036 0.002 0.007 0.007
Si4 0.024 0.033 0.024 0.008 0.003 0.010
Si5 0.028 0.034 0.027 0.008 -0.004 0.001
Si6 0.025 0.032 0.052 0.012 0.002 0.005
Si7 0.028 0.021 0.030 0.005 0.000 0.008
Si8 0.029 0.026 0.030 0.009 -0.002 0.006
Si9 0.030 0.024 0.051 0.006 -0.007 0.003
Si10 0.028 0.023 0.027 0.006 0.002 0.008
Si11 0.030 0.033 0.041 0.008 0.000 0.008
Si12 0.041 0.024 0.066 0.005 0.008 0.007
Si13 0.021 0.025 0.029 0.007 0.003 0.008
Si14 0.026 0.026 0.037 0.005 0.002 0.007
Si15 0.022 0.030 0.038 0.009 0.004 0.006
Si16 0.018 0.022 0.029 0.009 0.004 0.005
Si17 0.021 0.039 0.046 0.019 0.006 0.009
Si18 0.033 0.025 0.031 0.004 0.006 0.006
Si19 0.038 0.041 0.027 0.011 0.004 0.024
Si20 0.040 0.041 0.040 0.013 0.009 0.015
Si21 0.035 0.050 0.038 0.001 0.002 0.009
Si22 0.033 0.041 0.030 0.001 -0.001 0.020
Si23 0.025 0.041 0.044 0.001 -0.002 0.007
Si24 0.038 0.025 0.068 -0.007 -0.011 0.008

loop_
_geom_bond_atom_site_label_1
_geom_bond_atom_site_label_2
_geom_bond_distance
_geom_bond_site_symmetry_2
_geom_bond_publ_flag
C1 N1 1.4717 . ?
C2 N1 1.4711 . ?
C3 N3 1.5016 . ?
C4 N3 1.4599 . ?
C5 N2 1.4511 . ?
C6 N2 1.4909 . ?
C7 C8 1.5545 . ?
C7 Si1 1.9513 . ?
C8 Si4 1.9659 . ?
C9 Si2 1.8932 . ?
C10 Si2 1.9020 . ?
C11 Si2 1.9086 . ?
C12 Si3 1.9271 . ?
C13 Si3 1.9257 . ?
C14 Si3 1.9044 . ?
C15 Si5 1.8852 . ?
C16 Si5 1.8902 . ?
C17 Si5 1.8999 . ?
C18 Si6 1.9125 . ?
C19 Si6 1.8940 . ?
C20 Si6 1.8546 . ?
C21 N4 1.4623 . ?
C22 N4 1.4933 . ?
C23 N5 1.4377 . ?
C24 N5 1.4840 . ?
C25 N6 1.4629 . ?
C26 N6 1.4667 . ?
C27 C28 1.5429 . ?
C27 Si7 1.9497 . ?
C28 Si10 1.9373 . ?
C29 Si8 1.8975 . ?
C30 Si8 1.8931 . ?
C31 Si8 1.9377 . ?
C32 Si9 1.8805 . ?
C33 Si9 1.9265 . ?
C34 Si9 1.8808 . ?
C35 Si11 1.9251 . ?
C36 Si11 1.9261 . ?
C37 Si11 1.9161 . ?
C38 Si12 1.9437 . ?
C39 Si12 1.9149 . ?
C40 Si12 1.8699 . ?
C41 N7 1.4222 . ?
C42 N7 1.4973 . ?
C43 N8 1.4877 . ?
C44 N8 1.4650 . ?
C45 N9 1.4809 . ?
C46 N9 1.4559 . ?
C47 C48 1.5541 . ?
C47 Si13 1.9576 . ?
C48 Si16 1.9380 . ?
C49 Si14 1.8861 . ?
C50 Si14 1.8859 . ?
C51 Si14 1.9048 . ?
C52 Si15 1.8994 . ?
C53 Si15 1.8953 . ?
C54 Si15 1.9016 . ?
C55 Si17 1.9152 . ?
C56 Si17 1.9166 . ?
C57 Si17 1.9100 . ?
C58 Si18 1.9216 . ?
C59 Si18 1.9395 . ?
C60 Si18 1.9162 . ?
C61 N10 1.4634 . ?
C62 N10 1.5249 . ?
C63 N11 1.4825 . ?
C64 N11 1.4802 . ?
C65 N12 1.3645 . ?
C66 N12 1.5759 . ?
C67 C68 1.5103 . ?
C67 Si22 1.9314 . ?
C68 Si19 1.9671 . ?
C69 Si20 1.9338 . ?
C70 Si20 1.8956 . ?
C71 Si20 1.9246 . ?
C72 Si21 1.9186 . ?
C73 Si21 1.9184 . ?
C74 Si21 1.8990 . ?
C75 Si23 1.8831 . ?
C76 Si23 1.9136 . ?
C77 Si23 1.9205 . ?
C78 Si24 1.8824 . ?
C79 Si24 1.9126 . ?
C80 Si24 1.8818 . ?
C81 O1 1.4451 . ?
C81 C82 1.4801 . ?
C82 O2 1.4238 . ?
C83 O2 1.4527 . ?
C83 C84 1.4793 . ?
C84 O3 1.4571 . ?
C85 O3 1.4411 . ?
C85 C86 1.5073 . ?
C86 O4 1.4166 . ?
C87 O4 1.4359 . ?
C87 C88 1.5143 . ?
C88 O5 1.4622 . ?
C89 C90 1.1975 . ?
C89 O5 1.4422 . ?
C90 O6 1.4041 . ?
C91 O6 1.3951 . ?
C91 C92 1.5268 . ?
C92 O1 1.4285 . ?
C93 O7 1.4352 . ?
C93 C94 1.5207 . ?
C94 O8 1.4306 . ?
C95 O8 1.4419 . ?
C95 C96 1.5454 . ?
C96 O9 1.4190 . ?
C97 O9 1.4180 . ?
C97 C98 1.5440 . ?
C98 O10 1.4421 . ?
C99 O10 1.4442 . ?
C99 C100 1.4832 . ?
C100 O11 1.4800 . ?
C101 O11 1.4169 . ?
C101 C102 1.4927 . ?
C102 O12 1.4310 . ?
C103 O12 1.4181 . ?
C103 C104 1.5513 . ?
C104 O7 1.4284 . ?
C105 O13 1.4787 . ?
C105 C106 1.5117 . ?
C106 O14 1.3821 . ?
C107 O14 1.3820 . ?
C107 C108 1.4963 . ?
C108 O15 1.4878 . ?
C109 O15 1.3896 . ?
C109 C110 1.4962 . ?
C110 O16 1.4328 . ?
C111 O16 1.4457 . ?
C111 C112 1.4614 . ?
C112 O17 1.4647 . ?
C113 C114 1.4236 . ?
C113 O17 1.4302 . ?
C114 O18 1.5002 . ?
C115 O18 1.3730 . ?
C115 C116 1.4029 . ?
C116 O13 1.4834 . ?
C117 O19 1.4209 . ?
C117 C118 1.5252 . ?
C118 O20 1.4193 . ?
C119 O20 1.4514 . ?
C119 C120 1.5378 . ?
C120 O21 1.4186 . ?
C121 O21 1.4446 . ?
C121 C122 1.5760 . ?
C122 O22 1.3986 . ?
C123 O22 1.4554 . ?
C123 C124 1.4876 . ?
C124 O23 1.4068 . ?
C125 C126 1.3018 . ?
C125 O23 1.4945 . ?
C126 O24 1.4414 . ?
C127 O24 1.4044 . ?
C127 C128 1.4911 . ?
C128 O19 1.4322 . ?
C129 O25 1.4188 . ?
C129 C130 1.4997 . ?
C130 O26 1.4672 . ?
C131 O26 1.3844 . ?
C131 C132 1.4877 . ?
C132 O27 1.4333 . ?
C133 O27 1.4132 . ?
C133 C134 1.5126 . ?
C134 O28 1.4383 . ?
C135 O28 1.4009 . ?
C135 C136 1.4692 . ?
C136 O29 1.4628 . ?
C137 O29 1.3934 . ?
C137 C138 1.5017 . ?
C138 O30 1.4430 . ?
C139 O30 1.3819 . ?
C139 C140 1.5336 . ?
C140 O25 1.4520 . ?
C141 C143 1.3895 . ?
C141 C147 1.3986 . ?
C141 C142 1.5179 . ?
C143 C144 1.4158 . ?
C144 C145 1.3913 . ?
C145 C146 1.4251 . ?
C145 K3 3.3588 . ?
C146 C147 1.3454 . ?
C146 K3 3.5010 . ?
C148 C154 1.3765 2_667 ?
C148 C149 1.3839 . ?
C149 C150 1.3891 . ?
C149 K3 3.3386 . ?
C150 C153 1.4332 2_667 ?
C151 C153 1.3841 . ?
C151 C154 1.4109 . ?
C151 C152 1.5139 . ?
C153 C150 1.4331 2_667 ?
C154 C148 1.3766 2_667 ?
C155 O31 1.4439 . ?
C155 C160 1.5286 2_666 ?
C156 O31 1.3950 . ?
C156 C157 1.5008 . ?
C157 O32 1.4522 . ?
C158 O32 1.4221 . ?
C158 C159 1.4573 . ?
C159 O33 1.4765 . ?
C160 O33 1.4007 . ?
C160 C155 1.5284 2_666 ?
C161 C167 1.3488 . ?
C161 C163 1.4088 . ?
C161 C162 1.5393 . ?
C163 C164 1.3593 . ?
C164 C165 1.3628 . ?
C165 C166 1.4315 . ?
C165 K4 3.4970 . ?
C166 C167 1.3661 . ?
C168 O34 1.4185 2_656 ?
C168 C169 1.4860 . ?
C169 O36 1.4262 . ?
C170 O36 1.4381 . ?
C170 C171 1.4847 . ?
C171 O35 1.4402 . ?
C172 O35 1.4403 . ?
C172 C173 1.5244 . ?
C173 O34 1.4294 . ?
C174 C176 1.3512 . ?
C174 C180 1.3838 . ?
C174 C175 1.5180 . ?
C176 C177 1.4044 . ?
C177 C178 1.3979 . ?
C177 K5 3.4703 . ?
C178 C179 1.3654 . ?
C178 K5 3.3848 . ?
C179 C180 1.3695 . ?
Hf1 N3 2.0415 . ?
Hf1 N2 2.0455 . ?
Hf1 N1 2.0666 . ?
Hf1 Si1 2.8453 . ?
Hf1 Si4 2.8625 . ?
Hf2 N5 2.0453 . ?
Hf2 N6 2.0654 . ?
Hf2 N4 2.0674 . ?
Hf2 Si7 2.8632 . ?
Hf2 Si10 2.8790 . ?
Hf3 N8 2.0403 . ?
Hf3 N7 2.0425 . ?
Hf3 N9 2.0865 . ?
Hf3 Si16 2.8411 . ?
Hf3 Si13 2.8746 . ?
Hf4 N10 2.0252 . ?
Hf4 N12 2.0685 . ?
Hf4 N11 2.0810 . ?
Hf4 Si22 2.8637 . ?
Hf4 Si19 2.8659 . ?
K1 O8 2.7232 . ?
K1 O6 2.8387 . ?
K1 O5 2.8511 . ?
K1 O3 2.8527 . ?
K1 O4 2.8820 . ?
K1 O1 2.9221 . ?
K1 O2 2.9570 . ?
K1 O7 2.9951 . ?
K2 O16 2.8069 . ?
K2 O20 2.8120 . ?
K2 O17 2.8151 . ?
K2 O14 2.8212 . ?
K2 O15 2.8549 . ?
K2 O18 2.8599 . ?
K2 O13 2.9057 . ?
K2 O19 3.0826 . ?
K3 O25 2.7544 . ?
K3 O26 2.7906 . ?
K3 O28 2.7960 . ?
K3 O27 2.8002 . ?
K3 O29 2.8159 . ?
K3 O30 2.8189 . ?
K4 O33 2.7874 . ?
K4 O33 2.7874 2_666 ?
K4 O32 2.7960 . ?
K4 O32 2.7960 2_666 ?
K4 O31 2.8001 2_666 ?
K4 O31 2.8001 . ?
K4 C165 3.4969 2_666 ?
K5 O36 2.7584 . ?
K5 O36 2.7585 2_656 ?
K5 O34 2.7873 2_656 ?
K5 O34 2.7873 . ?
K5 O35 2.8203 2_656 ?
K5 O35 2.8204 . ?
K5 C178 3.3849 2_656 ?
K5 C177 3.4702 2_656 ?
O34 C168 1.4184 2_656 ?
Si1 Si2 2.3386 . ?
Si1 Si3 2.3468 . ?
Si4 Si5 2.3577 . ?
Si4 Si6 2.3627 . ?
Si7 Si8 2.3465 . ?
Si7 Si9 2.3508 . ?
Si10 Si11 2.3535 . ?
Si10 Si12 2.3638 . ?
Si13 Si14 2.3562 . ?
Si13 Si15 2.3728 . ?
Si16 Si17 2.3352 . ?
Si16 Si18 2.3397 . ?
Si19 Si21 2.3374 . ?
Si19 Si20 2.3426 . ?
Si22 Si24 2.3504 . ?
Si22 Si23 2.3564 . ?
